data_7238640
loop_
_publ_author_name
'Surya Prakash Rao, H.'
'Vijjapu, Satish'

_publ_section_title
;
 Chemistry of 9,10-phenanthrenequinone revisited: iron(iii) chloride
 catalyzed reactions of 9,10-phenanthrenequinone with acyclic and cyclic
 ketones provide furan annulated products
;
_journal_issue 17
_journal_name_full 'RSC Advances'
_journal_page_first 6773
_journal_paper_doi 10.1039/c2ra20499a
_journal_volume 2
_journal_year 2012
_chemical_formula_moiety 'C20 H18 O3'
_chemical_formula_sum 'C20 H18 O3'
_chemical_formula_weight 306.34
_chemical_name_common
;9a,11,11-Trimethyl-9a,12a-dihydrophenanthro(9',10':4,5)
furo(2,3-d)(1,3)dioxole
;
_chemical_name_systematic
;
9a,11,11-Trimethyl-9a,12a-dihydrophenanthro[9',10':4,5]
furo[2,3-d][1,3]dioxole
;
_space_group_IT_number 19
_space_group_name_Hall 'P 2ac 2ab'
_space_group_name_H-M_alt 'P 21 21 21'
_symmetry_cell_setting orthorhombic
_symmetry_space_group_name_H-M 'P 21 21 21'
_atom_sites_solution_hydrogens geom
_atom_sites_solution_primary direct
_atom_sites_solution_secondary difmap
_audit_creation_method SHELXL-97
_cell_angle_alpha 90.00
_cell_angle_beta 90.00
_cell_angle_gamma 90.00
_cell_formula_units_Z 4
_cell_length_a 8.1778(2)
_cell_length_b 8.9545(3)
_cell_length_c 21.7298(6)
_cell_measurement_reflns_used 5577
_cell_measurement_temperature 293(2)
_cell_measurement_theta_max 29.2939
_cell_measurement_theta_min 2.6559
_cell_volume 1591.23(8)
_computing_cell_refinement 'CrysAlis RED (Oxford Diffraction, 2009)'
_computing_data_collection 'CrysAlis CCD (Oxford Diffraction, 2009)'
_computing_data_reduction 'CrysAlis RED (Oxford Diffraction, 2009)'
_computing_molecular_graphics '<i>ORTEP-3 for Windows</i> (Farrugia, 1997) and PLATON (Spek, 2009)'
_computing_publication_material '<i>PLATON</i> (Spek, 2009)'
_computing_structure_refinement '<i>SHELXL97</i> (Sheldrick, 2008)'
_computing_structure_solution '<i>SHELXS97</i> (Sheldrick, 2008)'
_diffrn_ambient_temperature 293(2)
_diffrn_detector_area_resol_mean 15.9821
_diffrn_measured_fraction_theta_full 0.999
_diffrn_measured_fraction_theta_max 0.999
_diffrn_measurement_device_type 'Xcalibur, Eos'
_diffrn_measurement_method '\w scans'
_diffrn_radiation_monochromator graphite
_diffrn_radiation_source 'fine-focus sealed tube'
_diffrn_radiation_type MoK\a
_diffrn_radiation_wavelength 0.71073
_diffrn_reflns_av_R_equivalents 0.0286
_diffrn_reflns_av_sigmaI/netI 0.0291
_diffrn_reflns_limit_h_max 9
_diffrn_reflns_limit_h_min -9
_diffrn_reflns_limit_k_max 10
_diffrn_reflns_limit_k_min -10
_diffrn_reflns_limit_l_max 25
_diffrn_reflns_limit_l_min -25
_diffrn_reflns_number 8728
_diffrn_reflns_theta_full 24.99
_diffrn_reflns_theta_max 24.99
_diffrn_reflns_theta_min 2.66
_exptl_absorpt_coefficient_mu 0.085
_exptl_absorpt_correction_T_max 0.975
_exptl_absorpt_correction_T_min 0.965
_exptl_absorpt_correction_type multi-scan
_exptl_absorpt_process_details
;
CrysAlisPro, Oxford Diffraction Ltd.,
Version 1.171.34.44 (release 25-10-2010 CrysAlis171 .NET)
(compiled Oct 25 2010,18:11:34)
Empirical absorption correction using spherical harmonics,
implemented in SCALE3 ABSPACK scaling algorithm.
;
_exptl_crystal_colour colourless
_exptl_crystal_density_diffrn 1.279
_exptl_crystal_density_method 'not measured'
_exptl_crystal_description block
_exptl_crystal_F_000 648
_exptl_crystal_size_max 0.55
_exptl_crystal_size_mid 0.35
_exptl_crystal_size_min 0.3
_refine_diff_density_max 0.110
_refine_diff_density_min -0.152
_refine_diff_density_rms 0.030
_refine_ls_abs_structure_details 'Flack H D (1983), Acta Cryst. A39, 876-881'
_refine_ls_abs_structure_Flack 0.2(12)
_refine_ls_extinction_method none
_refine_ls_goodness_of_fit_ref 0.806
_refine_ls_hydrogen_treatment constr
_refine_ls_matrix_type full
_refine_ls_number_parameters 211
_refine_ls_number_reflns 2808
_refine_ls_number_restraints 0
_refine_ls_restrained_S_all 0.806
_refine_ls_R_factor_all 0.0450
_refine_ls_R_factor_gt 0.0341
_refine_ls_shift/su_max 0.020
_refine_ls_shift/su_mean 0.003
_refine_ls_structure_factor_coef Fsqd
_refine_ls_weighting_details 'calc w=1/[\s^2^(Fo^2^)+(0.1000P)^2^+0.0000P] where P=(Fo^2^+2Fc^2^)/3'
_refine_ls_weighting_scheme calc
_refine_ls_wR_factor_gt 0.0997
_refine_ls_wR_factor_ref 0.1092
_reflns_number_gt 2369
_reflns_number_total 2808
_reflns_threshold_expression >2sigma(I)
_cod_data_source_file c2ra20499a.txt
_cod_data_source_block 3a
_cod_database_code 7238640

loop_
_symmetry_equiv_pos_as_xyz
'x, y, z'
'-x+1/2, -y, z+1/2'
'x+1/2, -y+1/2, -z'
'-x, y+1/2, -z+1/2'

loop_
_atom_site_label
_atom_site_type_symbol
_atom_site_fract_x
_atom_site_fract_y
_atom_site_fract_z
_atom_site_U_iso_or_equiv
_atom_site_adp_type
_atom_site_occupancy
_atom_site_symmetry_multiplicity
_atom_site_calc_flag
_atom_site_refinement_flags
O2 O 0.41364(14) 0.95843(16) 0.21329(6) 0.0424(3) Uani 1 1 d .
O1 O 0.65701(15) 0.82277(15) 0.20809(6) 0.0404(3) Uani 1 1 d .
C11 C 0.8421(2) 0.7071(2) 0.13424(8) 0.0336(4) Uani 1 1 d .
C5 C 0.9310(2) 0.8712(2) 0.04787(8) 0.0368(4) Uani 1 1 d .
C6 C 0.9344(2) 0.7282(2) 0.07961(8) 0.0358(4) Uani 1 1 d .
O3 O 0.48592(16) 1.10605(16) 0.13317(7) 0.0482(4) Uani 1 1 d .
C13 C 0.7452(2) 0.9655(2) 0.12695(8) 0.0336(4) Uani 1 1 d .
C14 C 0.8351(2) 0.9903(2) 0.07139(8) 0.0353(4) Uani 1 1 d .
C10 C 0.8438(2) 0.5695(2) 0.16501(9) 0.0415(5) Uani 1 1 d .
H10 H 0.7812 0.5568 0.2004 0.050 Uiso 1 1 calc R
C8 C 1.0284(3) 0.4727(3) 0.09031(11) 0.0545(6) Uani 1 1 d .
H8 H 1.0913 0.3939 0.0756 0.065 Uiso 1 1 calc R
C16 C 0.5831(2) 0.9691(2) 0.21814(8) 0.0386(4) Uani 1 1 d .
C4 C 1.0219(3) 0.8979(3) -0.00615(9) 0.0498(6) Uani 1 1 d .
H4 H 1.0866 0.8219 -0.0222 0.060 Uiso 1 1 calc R
C12 C 0.7499(2) 0.8319(2) 0.15570(8) 0.0332(4) Uani 1 1 d .
C15 C 0.6353(2) 1.0666(2) 0.16287(9) 0.0403(4) Uani 1 1 d .
H15 H 0.6942 1.1558 0.1767 0.048 Uiso 1 1 calc R
C1 C 0.8312(3) 1.1280(2) 0.04049(10) 0.0471(5) Uani 1 1 d .
H1 H 0.7674 1.2056 0.0557 0.056 Uiso 1 1 calc R
C7 C 1.0273(2) 0.6052(3) 0.05939(9) 0.0478(5) Uani 1 1 d .
H7 H 1.0898 0.6146 0.0238 0.057 Uiso 1 1 calc R
C17 C 0.3623(2) 1.0038(2) 0.15294(8) 0.0405(5) Uani 1 1 d .
C9 C 0.9362(3) 0.4544(2) 0.14364(11) 0.0526(6) Uani 1 1 d .
H9 H 0.9379 0.3638 0.1646 0.063 Uiso 1 1 calc R
C3 C 1.0170(3) 1.0329(3) -0.03539(10) 0.0622(7) Uani 1 1 d .
H3 H 1.0779 1.0476 -0.0710 0.075 Uiso 1 1 calc R
C2 C 0.9216(3) 1.1483(3) -0.01225(10) 0.0606(6) Uani 1 1 d .
H2 H 0.9188 1.2398 -0.0325 0.073 Uiso 1 1 calc R
C18 C 0.6296(3) 1.0183(3) 0.28163(10) 0.0636(7) Uani 1 1 d .
H18A H 0.5810 1.1136 0.2901 0.095 Uiso 1 1 calc R
H18B H 0.7465 1.0264 0.2844 0.095 Uiso 1 1 calc R
H18C H 0.5913 0.9464 0.3111 0.095 Uiso 1 1 calc R
C20 C 0.3495(3) 0.8706(3) 0.11086(10) 0.0592(6) Uani 1 1 d .
H20A H 0.3280 0.9039 0.0696 0.089 Uiso 1 1 calc R
H20B H 0.2619 0.8073 0.1244 0.089 Uiso 1 1 calc R
H20C H 0.4504 0.8159 0.1117 0.089 Uiso 1 1 calc R
C19 C 0.2036(2) 1.0891(3) 0.15870(11) 0.0567(6) Uani 1 1 d .
H19A H 0.2195 1.1741 0.1850 0.085 Uiso 1 1 calc R
H19B H 0.1213 1.0253 0.1761 0.085 Uiso 1 1 calc R
H19C H 0.1690 1.1222 0.1187 0.085 Uiso 1 1 calc R

loop_
_atom_site_aniso_label
_atom_site_aniso_U_11
_atom_site_aniso_U_22
_atom_site_aniso_U_33
_atom_site_aniso_U_23
_atom_site_aniso_U_13
_atom_site_aniso_U_12
O2 0.0322(6) 0.0580(9) 0.0369(7) -0.0001(6) -0.0007(5) 0.0062(7)
O1 0.0404(7) 0.0426(7) 0.0384(7) 0.0038(6) 0.0108(6) 0.0098(6)
C11 0.0260(8) 0.0386(10) 0.0363(9) -0.0038(8) -0.0023(8) -0.0002(8)
C5 0.0289(8) 0.0503(11) 0.0313(9) -0.0059(9) -0.0023(7) -0.0098(9)
C6 0.0266(8) 0.0427(11) 0.0381(10) -0.0109(8) -0.0017(7) -0.0050(8)
O3 0.0383(7) 0.0466(9) 0.0596(9) 0.0132(7) -0.0003(6) 0.0082(7)
C13 0.0278(8) 0.0352(10) 0.0377(10) -0.0026(8) -0.0018(8) 0.0001(8)
C14 0.0283(8) 0.0421(11) 0.0354(9) 0.0012(8) -0.0067(7) -0.0088(8)
C10 0.0366(9) 0.0411(11) 0.0467(11) 0.0010(9) 0.0047(9) 0.0012(9)
C8 0.0483(12) 0.0428(13) 0.0724(15) -0.0168(11) 0.0085(11) 0.0080(10)
C16 0.0327(9) 0.0464(11) 0.0368(10) -0.0073(8) -0.0005(8) 0.0090(9)
C4 0.0470(11) 0.0645(15) 0.0378(11) -0.0065(10) 0.0044(9) -0.0135(11)
C12 0.0283(8) 0.0393(10) 0.0319(9) -0.0012(8) 0.0021(8) 0.0003(8)
C15 0.0318(9) 0.0360(10) 0.0529(11) -0.0040(9) -0.0056(9) 0.0039(8)
C1 0.0444(10) 0.0469(12) 0.0500(12) 0.0079(10) -0.0064(9) -0.0077(10)
C7 0.0392(11) 0.0560(13) 0.0480(12) -0.0170(10) 0.0110(9) -0.0016(10)
C17 0.0362(9) 0.0492(12) 0.0361(10) 0.0000(9) -0.0024(8) 0.0062(9)
C9 0.0489(11) 0.0380(11) 0.0708(15) 0.0003(10) -0.0003(10) 0.0049(10)
C3 0.0623(14) 0.0858(18) 0.0386(12) 0.0025(12) 0.0091(11) -0.0268(15)
C2 0.0629(14) 0.0671(16) 0.0519(13) 0.0224(12) -0.0094(12) -0.0227(14)
C18 0.0623(13) 0.0770(17) 0.0515(13) -0.0210(12) -0.0190(11) 0.0234(13)
C20 0.0537(12) 0.0686(16) 0.0554(13) -0.0160(12) -0.0151(10) 0.0072(13)
C19 0.0370(11) 0.0695(16) 0.0637(14) 0.0014(13) -0.0061(10) 0.0143(11)

loop_
_atom_type_symbol
_atom_type_description
_atom_type_scat_dispersion_real
_atom_type_scat_dispersion_imag
_atom_type_scat_source
C C 0.0033 0.0016 'International Tables Vol C Tables 4.2.6.8 and 6.1.1.4'
H H 0.0000 0.0000 'International Tables Vol C Tables 4.2.6.8 and 6.1.1.4'
O O 0.0106 0.0060 'International Tables Vol C Tables 4.2.6.8 and 6.1.1.4'

loop_
_geom_angle_atom_site_label_1
_geom_angle_atom_site_label_2
_geom_angle_atom_site_label_3
_geom_angle
C16 O2 C17 109.92(15)
C12 O1 C16 107.45(14)
C10 C11 C6 120.70(17)
C10 C11 C12 122.55(16)
C6 C11 C12 116.75(17)
C4 C5 C14 117.64(19)
C4 C5 C6 122.26(18)
C14 C5 C6 120.10(16)
C7 C6 C11 116.34(18)
C7 C6 C5 123.43(17)
C11 C6 C5 120.23(17)
C17 O3 C15 108.14(14)
C12 C13 C14 120.88(17)
C12 C13 C15 108.18(16)
C14 C13 C15 130.94(18)
C1 C14 C5 120.00(18)
C1 C14 C13 121.88(19)
C5 C14 C13 118.11(17)
C9 C10 C11 120.58(19)
C9 C10 H10 119.7
C11 C10 H10 119.7
C7 C8 C9 120.61(19)
C7 C8 H8 119.7
C9 C8 H8 119.7
O2 C16 O1 109.84(16)
O2 C16 C18 110.05(16)
O1 C16 C18 107.25(16)
O2 C16 C15 104.76(15)
O1 C16 C15 106.07(14)
C18 C16 C15 118.66(19)
C3 C4 C5 121.4(2)
C3 C4 H4 119.3
C5 C4 H4 119.3
C13 C12 O1 114.93(16)
C13 C12 C11 123.92(16)
O1 C12 C11 121.15(16)
O3 C15 C13 115.37(16)
O3 C15 C16 104.78(15)
C13 C15 C16 103.27(15)
O3 C15 H15 111.0
C13 C15 H15 111.0
C16 C15 H15 111.0
C2 C1 C14 120.2(2)
C2 C1 H1 119.9
C14 C1 H1 119.9
C8 C7 C6 122.04(18)
C8 C7 H7 119.0
C6 C7 H7 119.0
O3 C17 O2 104.41(14)
O3 C17 C20 111.94(16)
O2 C17 C20 110.52(17)
O3 C17 C19 107.97(17)
O2 C17 C19 108.58(16)
C20 C17 C19 113.01(17)
C10 C9 C8 119.7(2)
C10 C9 H9 120.1
C8 C9 H9 120.1
C4 C3 C2 120.4(2)
C4 C3 H3 119.8
C2 C3 H3 119.8
C1 C2 C3 120.3(2)
C1 C2 H2 119.9
C3 C2 H2 119.9
C16 C18 H18A 109.5
C16 C18 H18B 109.5
H18A C18 H18B 109.5
C16 C18 H18C 109.5
H18A C18 H18C 109.5
H18B C18 H18C 109.5
C17 C20 H20A 109.5
C17 C20 H20B 109.5
H20A C20 H20B 109.5
C17 C20 H20C 109.5
H20A C20 H20C 109.5
H20B C20 H20C 109.5
C17 C19 H19A 109.5
C17 C19 H19B 109.5
H19A C19 H19B 109.5
C17 C19 H19C 109.5
H19A C19 H19C 109.5
H19B C19 H19C 109.5

loop_
_geom_bond_atom_site_label_1
_geom_bond_atom_site_label_2
_geom_bond_distance
O2 C16 1.393(2)
O2 C17 1.436(2)
O1 C12 1.371(2)
O1 C16 1.459(2)
C11 C10 1.402(3)
C11 C6 1.419(3)
C11 C12 1.427(3)
C5 C4 1.410(3)
C5 C14 1.419(3)
C5 C6 1.454(3)
C6 C7 1.408(3)
O3 C17 1.430(2)
O3 C15 1.426(2)
C13 C12 1.350(3)
C13 C14 1.431(3)
C13 C15 1.496(3)
C14 C1 1.404(3)
C10 C9 1.359(3)
C10 H10 0.9300
C8 C7 1.363(3)
C8 C9 1.392(3)
C8 H8 0.9300
C16 C18 1.498(3)
C16 C15 1.545(3)
C4 C3 1.367(3)
C4 H4 0.9300
C15 H15 0.9800
C1 C2 1.376(3)
C1 H1 0.9300
C7 H7 0.9300
C17 C20 1.507(3)
C17 C19 1.511(3)
C9 H9 0.9300
C3 C2 1.389(4)
C3 H3 0.9300
C2 H2 0.9300
C18 H18A 0.9600
C18 H18B 0.9600
C18 H18C 0.9600
C20 H20A 0.9600
C20 H20B 0.9600
C20 H20C 0.9600
C19 H19A 0.9600
C19 H19B 0.9600
C19 H19C 0.9600

loop_
_geom_torsion_atom_site_label_1
_geom_torsion_atom_site_label_2
_geom_torsion_atom_site_label_3
_geom_torsion_atom_site_label_4
_geom_torsion
C10 C11 C6 C7 -0.8(3)
C12 C11 C6 C7 178.93(16)
C10 C11 C6 C5 179.63(16)
C12 C11 C6 C5 -0.6(2)
C4 C5 C6 C7 -0.2(3)
C14 C5 C6 C7 -179.57(16)
C4 C5 C6 C11 179.33(16)
C14 C5 C6 C11 -0.1(2)
C4 C5 C14 C1 0.9(2)
C6 C5 C14 C1 -179.64(16)
C4 C5 C14 C13 -178.63(16)
C6 C5 C14 C13 0.8(2)
C12 C13 C14 C1 179.60(17)
C15 C13 C14 C1 0.3(3)
C12 C13 C14 C5 -0.8(2)
C15 C13 C14 C5 179.84(17)
C6 C11 C10 C9 1.1(3)
C12 C11 C10 C9 -178.59(18)
C17 O2 C16 O1 -98.01(17)
C17 O2 C16 C18 144.14(18)
C17 O2 C16 C15 15.53(19)
C12 O1 C16 O2 115.81(16)
C12 O1 C16 C18 -124.61(18)
C12 O1 C16 C15 3.12(18)
C14 C5 C4 C3 -0.7(3)
C6 C5 C4 C3 179.92(18)
C14 C13 C12 O1 -179.37(15)
C15 C13 C12 O1 0.1(2)
C14 C13 C12 C11 0.1(3)
C15 C13 C12 C11 179.60(16)
C16 O1 C12 C13 -2.1(2)
C16 O1 C12 C11 178.35(16)
C10 C11 C12 C13 -179.65(17)
C6 C11 C12 C13 0.6(3)
C10 C11 C12 O1 -0.2(3)
C6 C11 C12 O1 -179.92(15)
C17 O3 C15 C13 94.06(19)
C17 O3 C15 C16 -18.8(2)
C12 C13 C15 O3 -111.87(18)
C14 C13 C15 O3 67.5(2)
C12 C13 C15 C16 1.83(19)
C14 C13 C15 C16 -178.78(17)
O2 C16 C15 O3 2.02(19)
O1 C16 C15 O3 118.19(15)
C18 C16 C15 O3 -121.21(19)
O2 C16 C15 C13 -119.15(16)
O1 C16 C15 C13 -2.97(18)
C18 C16 C15 C13 117.62(18)
C5 C14 C1 C2 -0.7(3)
C13 C14 C1 C2 178.86(17)
C9 C8 C7 C6 0.1(3)
C11 C6 C7 C8 0.2(3)
C5 C6 C7 C8 179.76(18)
C15 O3 C17 O2 28.15(19)
C15 O3 C17 C20 -91.43(19)
C15 O3 C17 C19 143.57(16)
C16 O2 C17 O3 -27.29(19)
C16 O2 C17 C20 93.2(2)
C16 O2 C17 C19 -142.28(17)
C11 C10 C9 C8 -0.8(3)
C7 C8 C9 C10 0.2(3)
C5 C4 C3 C2 0.2(3)
C14 C1 C2 C3 0.2(3)
C4 C3 C2 C1 0.1(3)
